data_2106914
loop_
_publ_author_name
'Jacobson, A.J.'
'Collins, B.M.'
'Fender, B.E.F.'

_publ_section_title
;
 A powder neutron and x-ray diffraction determination of the structure of
 Ba3 Ta2 Zn O9: an investigation of Perovskite phases in the system
 Ba-Ta-Zn-O and the preparation of Ba2 Ta Cd O5.5 and Ba2 Ce In O5.5.
;
_journal_name_full 'Acta Crystallographica B (24,1968-38,1982)'
_journal_page_first 1083
_journal_page_last 1087
_journal_volume 32
_journal_year 1976
_chemical_formula_sum 'Ba3 O9 Ta2 Zn'
_chemical_name_systematic 'Ba3 Ta2 Zn O9'
_space_group_IT_number 164
_symmetry_space_group_name_Hall '-P 3 2"'
_symmetry_space_group_name_H-M 'P -3 m 1'
_cell_angle_alpha 90
_cell_angle_beta 90
_cell_angle_gamma 120
_cell_formula_units_Z 1
_cell_length_a 5.78
_cell_length_b 5.78
_cell_length_c 7.104
_cell_volume 205.537
_citation_journal_id_ASTM ACBCAR
_cod_data_source_file Jacobson_ACBCAR_1976_316.cif
_cod_data_source_block Ba3O9Ta2Zn1
_cod_original_cell_volume 205.5367
_cod_original_formula_sum 'Ba3 O9 Ta2 Zn1'
_cod_database_code 2106914

loop_
_symmetry_equiv_pos_as_xyz
x,y,z
-y,x-y,z
-x+y,-x,z
y,x,-z
-x,-x+y,-z
x-y,-y,-z
-x,-y,-z
y,-x+y,-z
x-y,x,-z
-y,-x,z
x,x-y,z
-x+y,y,z

loop_
_atom_site_label
_atom_site_type_symbol
_atom_site_fract_x
_atom_site_fract_y
_atom_site_fract_z
_atom_site_occupancy
_atom_site_U_iso_or_equiv
O2 O-2 0.1664 0.3328 0.3457 1 0.0
O1 O-2 0.5 0 0 1 0.0
Ta1 Ta+5 0.3333 0.6667 0.1609 0.99 0.0
Ba1 Ba+2 0.3333 0.6667 0.678 1 0.0
Ba2 Ba+2 0 0 0 1 0.0
Zn1 Zn+2 0 0 0.5 0.97 0.0
